data_4037752
loop_
_publ_author_name
'Putta, Venkata Pattabhi Rama Kishore'
'Vodnala, Nagaraju'
'Gujjarappa, Raghuram'
'Tyagi, Ujjawal'
'Garg, Aakriti'
'Gupta, Sreya'
'Pujar, Prasad P.'
'Malakar, Chandi Charan'

_publ_section_title
;
 Reagent-Controlled Divergent Synthesis of 2-Amino-1,3-Benzoxazines and
 2-Amino-1,3-Benzothiazines.
;
_journal_name_full 'The Journal of organic chemistry'
_journal_paper_doi 10.1021/acs.joc.9b02384
_journal_year 2019
_chemical_formula_moiety 'C15 H11 F N2 O S'
_chemical_formula_sum 'C15 H11 F N2 O S'
_chemical_formula_weight 286.32
_space_group_crystal_system triclinic
_space_group_IT_number 2
_space_group_name_Hall '-P 1'
_space_group_name_H-M_alt 'P -1'
_atom_sites_solution_hydrogens geom
_atom_sites_solution_primary direct
_atom_sites_solution_secondary difmap
_audit_creation_date 2019-06-29
_audit_creation_method
;
Olex2 1.2-ac21
(compiled 2015.09.16 svn.r134, GUI svn.r4998)
;
_cell_angle_alpha 113.811(7)
_cell_angle_beta 96.971(6)
_cell_angle_gamma 102.713(5)
_cell_formula_units_Z 4
_cell_length_a 7.6249(4)
_cell_length_b 13.6933(9)
_cell_length_c 14.7998(12)
_cell_measurement_reflns_used 3009
_cell_measurement_temperature 293(2)
_cell_measurement_theta_max 66.7080
_cell_measurement_theta_min 3.6920
_cell_volume 1340.26(19)
_computing_cell_refinement 'CrysAlisPro 1.171.38.46 (Rigaku OD, 2015)'
_computing_data_collection 'CrysAlisPro 1.171.38.46 (Rigaku OD, 2015)'
_computing_data_reduction 'CrysAlisPro 1.171.38.46 (Rigaku OD, 2015)'
_computing_molecular_graphics 'Olex2 (Dolomanov et al., 2009)'
_computing_publication_material 'Olex2 (Dolomanov et al., 2009)'
_computing_structure_refinement 'ShelXL (Sheldrick, 2008)'
_computing_structure_solution 'ShelXT (Sheldrick, 2015)'
_diffrn_ambient_temperature 293(2)
_diffrn_detector 'CCD plate'
_diffrn_detector_area_resol_mean 15.9974
_diffrn_detector_type Eos
_diffrn_measured_fraction_theta_full 0.986
_diffrn_measured_fraction_theta_max 0.986
_diffrn_measurement_details
;
List of Runs (angles in degrees, time in seconds):

  # Type    Start    End  Width  t~exp~   \w     \q     \k     \f   Frames
--------------------------------------------------------------------------
  1  \w    -10.00  95.00   1.00    1.00    --   25.57  57.00  60.00  105
  2  \w    101.00 136.00   1.00    1.00    --   66.78 111.00   0.00   35
  3  \w    124.00 172.00   1.00    1.50    --  108.00 104.00  30.00   48
  4  \w    116.00 141.00   1.00    1.00    --   66.78 111.00 -90.00   25
  5  \w    115.00 150.00   1.00    1.00    --   66.78 111.00-120.00   35
  6  \w    138.00 165.00   1.00    1.50    --  108.00  21.00 -90.00   27
  7  \w    106.00 165.00   1.00    1.50    --  108.00 -11.00-120.00   59
  8  \w    117.00 149.00   1.00    1.50    --  108.00 -77.00-180.00   32
  9  \w     95.00 134.00   1.00    1.50    --  108.00 -77.00-150.00   39
 10  \w     72.00 112.00   1.00    1.50    --  108.00-104.00 -90.00   40
 11  \w     48.00 143.00   1.00    1.50    --  108.00 -77.00 -30.00   95
 12  \w     54.00 114.00   1.00    1.50    --  108.00-116.00 133.84   60
 13  \w     44.00 108.00   1.00    1.50    --  108.00-104.00   0.00   64
 14  \w     35.00 114.00   1.00    1.00    --   66.78-111.00 -60.00   79
 15  \w     28.00  97.00   1.00    1.00    --   66.78 -61.00 -30.00   69
 16  \w     29.00  62.00   1.00    1.50    --  108.00 -11.00-120.00   33
 17  \w     28.00 100.00   1.00    1.50    --  108.00  21.00 -90.00   72
 18  \w     32.00  85.00   1.00    1.50    --  108.00 -77.00-180.00   53
 19  \w     27.00  75.00   1.00    1.50    --  108.00 -77.00-150.00   48
 20  \w     24.00 109.00   1.00    1.50    --  108.00-104.00-180.00   85
 21  \w     24.00  50.00   1.00    1.50    --  108.00-104.00 -90.00   26
 22  \w    -10.00 109.00   1.00    1.00    --   66.78 -45.00-120.00  119
 23  \w     56.00 107.00   1.00    1.00    --   66.78  61.00  60.00   51
 24  \w     72.00 172.00   1.00    1.50    --  108.00  65.00  60.00  100
 25  \w    113.00 177.00   1.00    1.50    --  108.00  77.00 150.00   64
 26  \w     74.00 176.00   1.00    1.50    --  108.00  65.00 120.00  102
 27  \w     65.00 132.00   1.00    1.00    --   66.78 178.00 -60.00   67
 28  \w     68.00 110.00   1.00    1.50    --  108.00  77.00 150.00   42
 29  \w     11.00 100.00   1.00    1.00    --   25.57  57.00 -60.00   89
 30  \w     -5.00 141.00   1.00    1.00    --   66.78  15.00-150.00  146
 31  \w     26.00  52.00   1.00    1.50    --  108.00-116.00 133.84   26
 32  \w    -17.00  88.00   1.00    1.00    --   25.57  77.00-180.00  105
;
_diffrn_measurement_device 'four-circle diffractometer'
_diffrn_measurement_device_type 'SuperNova, Dual, Cu at zero, Eos'
_diffrn_measurement_method '\w scans'
_diffrn_orient_matrix_type 'CrysAlisPro convention (1999,Acta A55,543-557)'
_diffrn_orient_matrix_UB_11 0.0847890000
_diffrn_orient_matrix_UB_12 -0.0290345000
_diffrn_orient_matrix_UB_13 -0.0934057000
_diffrn_orient_matrix_UB_21 -0.1457898000
_diffrn_orient_matrix_UB_22 -0.1157801000
_diffrn_orient_matrix_UB_23 -0.0535915000
_diffrn_orient_matrix_UB_31 -0.1302896000
_diffrn_orient_matrix_UB_32 0.0482617000
_diffrn_orient_matrix_UB_33 -0.0459238000
_diffrn_radiation_monochromator mirror
_diffrn_radiation_probe x-ray
_diffrn_radiation_type CuK\a
_diffrn_radiation_wavelength 1.54184
_diffrn_reflns_av_R_equivalents 0.0236
_diffrn_reflns_av_unetI/netI 0.0288
_diffrn_reflns_limit_h_max 9
_diffrn_reflns_limit_h_min -9
_diffrn_reflns_limit_k_max 16
_diffrn_reflns_limit_k_min -12
_diffrn_reflns_limit_l_max 15
_diffrn_reflns_limit_l_min -17
_diffrn_reflns_number 7911
_diffrn_reflns_theta_full 66.95
_diffrn_reflns_theta_max 66.95
_diffrn_reflns_theta_min 3.69
_diffrn_source 'micro-focus sealed X-ray tube'
_diffrn_source_type 'SuperNova (Cu) X-ray Source'
_exptl_absorpt_coefficient_mu 2.231
_exptl_absorpt_correction_T_max 1.000
_exptl_absorpt_correction_T_min 0.427
_exptl_absorpt_correction_type gaussian
_exptl_absorpt_process_details
;
CrysAlisPro 1.171.38.46 (Rigaku Oxford Diffraction, 2015)
Numerical absorption correction based on gaussian integration over
			a multifaceted crystal model
Empirical absorption correction using spherical harmonics,
 implemented in SCALE3 ABSPACK scaling algorithm.
;
_exptl_crystal_density_diffrn 1.419
_exptl_crystal_density_method 'not measured'
_exptl_crystal_description triclinic
_exptl_crystal_F_000 592
_exptl_crystal_size_max 0.302
_exptl_crystal_size_mid 0.213
_exptl_crystal_size_min 0.154
_refine_diff_density_max 0.334
_refine_diff_density_min -0.321
_refine_diff_density_rms 0.038
_refine_ls_extinction_method none
_refine_ls_goodness_of_fit_ref 1.015
_refine_ls_hydrogen_treatment constr
_refine_ls_matrix_type full
_refine_ls_number_parameters 361
_refine_ls_number_reflns 4695
_refine_ls_number_restraints 0
_refine_ls_restrained_S_all 1.015
_refine_ls_R_factor_all 0.0517
_refine_ls_R_factor_gt 0.0408
_refine_ls_shift/su_max 0.012
_refine_ls_shift/su_mean 0.002
_refine_ls_structure_factor_coef Fsqd
_refine_ls_weighting_details 'calc w=1/[\s^2^(Fo^2^)+(0.0600P)^2^+0.2953P] where P=(Fo^2^+2Fc^2^)/3'
_refine_ls_weighting_scheme calc
_refine_ls_wR_factor_gt 0.1076
_refine_ls_wR_factor_ref 0.1182
_reflns_number_gt 3808
_reflns_number_total 4695
_reflns_threshold_expression >2sigma(I)
_cod_data_source_file jo9b02384_si_003.cif
_cod_data_source_block sps_05_g2_rt_cu
_cod_depositor_comments
;

2020-04-07
Z value and formula fixed to values more according to usual
chemical conventions.                 miguel
;
_cod_original_formula_sum 'C30 H22 F2 N4 O2 S2'
_cod_original_formula_weight 572.64
_cod_original_formula_moiety '2(C15 H11 F N2 O S)'
_cod_original_formula_units_Z 2
_cod_original_cell_volume 1340.26(16)
_cod_database_code 4037752
_chemical_oxdiff_formula 'C60 H44 F4 N8 O4 S4'
_reflns_odcompleteness_completeness 98.28
_reflns_odcompleteness_iscentric 1
_reflns_odcompleteness_theta 66.97
_olex2_refinement_description
;
1. Fixed Uiso
 At 1.2 times of:
  All C(H) groups, All C(H,H) groups, All N(H) groups
2.a Secondary CH2 refined with riding coordinates:
 C23(H23A,H23B), C3(H3A,H3B)
2.b Aromatic/amide H refined with riding coordinates:
 N11(H11), N31(H31), C36(H36), C16(H16), C20(H20), C7(H7), C27(H27), C17(H17),
 C37(H37), C40(H40), C19(H19), C18(H18), C6(H6), C25(H25), C26(H26), C5(H5),
 C38(H38), C39(H39)
;
_olex2_date_sample_data_collection 2019-06-27
_olex2_submission_special_instructions 'No special instructions were received'
_oxdiff_exptl_absorpt_empirical_details
;
Empirical correction (ABSPACK) includes:
- Absorption correction using spherical harmonics
- Frame scaling
;
_oxdiff_exptl_absorpt_empirical_full_max 1.220
_oxdiff_exptl_absorpt_empirical_full_min 0.822

loop_
_space_group_symop_id
_space_group_symop_operation_xyz
1 'x, y, z'
2 '-x, -y, -z'

loop_
_atom_site_label
_atom_site_type_symbol
_atom_site_fract_x
_atom_site_fract_y
_atom_site_fract_z
_atom_site_U_iso_or_equiv
_atom_site_adp_type
_atom_site_occupancy
_atom_site_calc_flag
_atom_site_refinement_flags_posn
S2 S 1.22692(7) 0.77762(5) 0.89551(5) 0.05994(18) Uani 1 d .
S22 S 0.24242(9) 0.57199(5) 0.55872(5) 0.0702(2) Uani 1 d .
F14 F 0.75044(17) 0.98068(11) 0.85790(11) 0.0637(4) Uani 1 d .
F34 F 0.5021(2) 0.59618(11) 0.90701(11) 0.0701(4) Uani 1 d .
O13 O 1.0442(2) 0.61240(14) 0.93282(13) 0.0675(5) Uani 1 d .
N10 N 0.9196(2) 0.81952(14) 0.82347(12) 0.0446(4) Uani 1 d .
O33 O 0.3677(2) 0.78284(16) 0.57774(15) 0.0754(5) Uani 1 d .
N11 N 0.8738(2) 0.64804(15) 0.82039(14) 0.0505(4) Uani 1 d .
H11 H 0.7702 0.6250 0.7770 0.061 Uiso 1 calc R
N30 N 0.4825(2) 0.60658(14) 0.72782(14) 0.0479(4) Uani 1 d .
N31 N 0.5656(2) 0.73239(14) 0.66525(14) 0.0511(4) Uani 1 d .
H31 H 0.6763 0.7523 0.7008 0.061 Uiso 1 calc R
C9 C 1.0266(3) 0.93052(17) 0.85586(15) 0.0462(5) Uani 1 d .
C15 C 0.7829(3) 0.46395(18) 0.81625(16) 0.0484(5) Uani 1 d .
C1 C 0.9913(3) 0.75180(18) 0.84412(15) 0.0461(4) Uani 1 d .
C12 C 0.9121(3) 0.57890(18) 0.86201(16) 0.0500(5) Uani 1 d .
C21 C 0.4406(3) 0.63993(17) 0.66088(16) 0.0489(5) Uani 1 d .
C28 C 0.3724(3) 0.51340(18) 0.82610(19) 0.0571(5) Uani 1 d .
C29 C 0.3574(3) 0.51810(17) 0.73379(18) 0.0503(5) Uani 1 d .
C8 C 0.9372(3) 1.01210(18) 0.87253(16) 0.0509(5) Uani 1 d .
C35 C 0.6883(3) 0.87800(18) 0.61611(16) 0.0545(5) Uani 1 d .
C36 C 0.8642(3) 0.8663(2) 0.62313(17) 0.0586(6) Uani 1 d .
H36 H 0.8848 0.8042 0.6286 0.070 Uiso 1 calc R
C32 C 0.5266(3) 0.79521(18) 0.61699(17) 0.0550(5) Uani 1 d .
C16 C 0.6893(3) 0.4067(2) 0.71481(18) 0.0577(5) Uani 1 d .
H16 H 0.7033 0.4410 0.6721 0.069 Uiso 1 calc R
C4 C 1.2187(3) 0.9641(2) 0.86997(17) 0.0565(6) Uani 1 d .
C20 C 0.7634(3) 0.4101(2) 0.87819(19) 0.0578(5) Uani 1 d .
H20 H 0.8289 0.4471 0.9458 0.069 Uiso 1 calc R
C7 C 1.0280(4) 1.1226(2) 0.90259(18) 0.0641(6) Uani 1 d .
H7 H 0.9634 1.1749 0.9131 0.077 Uiso 1 calc R
C24 C 0.2230(3) 0.43219(18) 0.6506(2) 0.0584(6) Uani 1 d .
C27 C 0.2605(4) 0.4280(2) 0.8383(2) 0.0720(7) Uani 1 d .
H27 H 0.2746 0.4265 0.9010 0.086 Uiso 1 calc R
C17 C 0.5752(4) 0.2988(2) 0.6774(2) 0.0707(7) Uani 1 d .
H17 H 0.5126 0.2603 0.6093 0.085 Uiso 1 calc R
C23 C 0.2189(4) 0.4338(2) 0.5504(2) 0.0706(7) Uani 1 d .
H23A H 0.1030 0.3828 0.5032 0.085 Uiso 1 calc R
H23B H 0.3186 0.4077 0.5236 0.085 Uiso 1 calc R
C37 C 1.0100(4) 0.9461(2) 0.62212(19) 0.0690(7) Uani 1 d .
H37 H 1.1275 0.9370 0.6256 0.083 Uiso 1 calc R
C40 C 0.6599(4) 0.9710(2) 0.6070(2) 0.0717(7) Uani 1 d .
H40 H 0.5419 0.9795 0.6010 0.086 Uiso 1 calc R
C19 C 0.6487(4) 0.3032(2) 0.8407(2) 0.0707(7) Uani 1 d .
H19 H 0.6354 0.2683 0.8829 0.085 Uiso 1 calc R
C18 C 0.5535(4) 0.2476(2) 0.7405(2) 0.0772(8) Uani 1 d .
H18 H 0.4743 0.1754 0.7153 0.093 Uiso 1 calc R
C6 C 1.2184(4) 1.1536(2) 0.9168(2) 0.0778(8) Uani 1 d .
H6 H 1.2833 1.2279 0.9372 0.093 Uiso 1 calc R
C25 C 0.1078(3) 0.3469(2) 0.6626(3) 0.0739(8) Uani 1 d .
H25 H 0.0164 0.2905 0.6075 0.089 Uiso 1 calc R
C26 C 0.1274(4) 0.3450(2) 0.7554(3) 0.0811(9) Uani 1 d .
H26 H 0.0499 0.2869 0.7622 0.097 Uiso 1 calc R
C3 C 1.3120(3) 0.8740(2) 0.8447(2) 0.0696(7) Uani 1 d .
H3A H 1.4443 0.9077 0.8724 0.084 Uiso 1 calc R
H3B H 1.2905 0.8333 0.7715 0.084 Uiso 1 calc R
C5 C 1.3123(3) 1.0753(2) 0.9010(2) 0.0727(7) Uani 1 d .
H5 H 1.4404 1.0973 0.9114 0.087 Uiso 1 calc R
C38 C 0.9808(5) 1.0389(2) 0.6160(2) 0.0802(8) Uani 1 d .
H38 H 1.0797 1.0941 0.6182 0.096 Uiso 1 calc R
C39 C 0.8058(5) 1.0504(2) 0.6068(3) 0.0848(9) Uani 1 d .
H39 H 0.7861 1.1122 0.6004 0.102 Uiso 1 calc R

loop_
_atom_site_aniso_label
_atom_site_aniso_U_11
_atom_site_aniso_U_22
_atom_site_aniso_U_33
_atom_site_aniso_U_23
_atom_site_aniso_U_13
_atom_site_aniso_U_12
S2 0.0339(3) 0.0719(4) 0.0718(4) 0.0335(3) 0.0051(2) 0.0124(2)
S22 0.0530(3) 0.0590(4) 0.0761(4) 0.0232(3) -0.0169(3) 0.0050(3)
F14 0.0468(7) 0.0577(8) 0.0862(10) 0.0304(7) 0.0226(6) 0.0143(6)
F34 0.0806(10) 0.0569(8) 0.0638(8) 0.0243(7) 0.0152(7) 0.0095(7)
O13 0.0624(10) 0.0665(10) 0.0665(10) 0.0340(9) -0.0102(8) 0.0109(8)
N10 0.0339(8) 0.0473(9) 0.0487(9) 0.0225(8) 0.0051(7) 0.0049(7)
O33 0.0622(11) 0.0767(12) 0.0908(13) 0.0478(11) -0.0017(9) 0.0170(9)
N11 0.0395(9) 0.0518(10) 0.0584(11) 0.0295(9) -0.0011(8) 0.0073(8)
N30 0.0359(8) 0.0412(9) 0.0576(10) 0.0187(8) 0.0032(7) 0.0053(7)
N31 0.0440(9) 0.0461(9) 0.0548(10) 0.0212(8) 0.0001(8) 0.0067(8)
C9 0.0399(10) 0.0481(11) 0.0415(10) 0.0182(9) 0.0072(8) 0.0004(8)
C15 0.0442(11) 0.0493(11) 0.0550(12) 0.0240(10) 0.0108(9) 0.0191(9)
C1 0.0349(10) 0.0536(12) 0.0460(11) 0.0217(9) 0.0066(8) 0.0085(9)
C12 0.0452(11) 0.0572(12) 0.0529(12) 0.0279(10) 0.0093(9) 0.0196(10)
C21 0.0401(10) 0.0426(10) 0.0541(12) 0.0151(9) 0.0032(9) 0.0105(8)
C28 0.0537(13) 0.0418(11) 0.0712(15) 0.0191(11) 0.0214(11) 0.0137(10)
C29 0.0358(10) 0.0387(10) 0.0701(14) 0.0182(10) 0.0127(9) 0.0106(8)
C8 0.0467(11) 0.0488(11) 0.0462(11) 0.0159(9) 0.0124(9) 0.0029(9)
C35 0.0689(14) 0.0450(11) 0.0447(11) 0.0175(9) 0.0107(10) 0.0140(10)
C36 0.0723(15) 0.0520(13) 0.0503(12) 0.0217(10) 0.0154(11) 0.0175(11)
C32 0.0608(14) 0.0482(12) 0.0503(12) 0.0190(10) 0.0047(10) 0.0158(10)
C16 0.0613(14) 0.0590(13) 0.0547(13) 0.0239(11) 0.0128(10) 0.0247(11)
C4 0.0400(11) 0.0655(14) 0.0560(13) 0.0283(11) 0.0089(9) -0.0008(10)
C20 0.0529(13) 0.0644(14) 0.0643(14) 0.0355(12) 0.0123(11) 0.0200(11)
C7 0.0738(16) 0.0460(12) 0.0595(14) 0.0160(11) 0.0189(12) 0.0060(11)
C24 0.0391(11) 0.0401(11) 0.0810(16) 0.0146(11) 0.0084(10) 0.0108(9)
C27 0.0792(18) 0.0518(14) 0.094(2) 0.0325(14) 0.0461(15) 0.0227(13)
C17 0.0719(17) 0.0570(15) 0.0637(15) 0.0101(12) 0.0038(12) 0.0215(12)
C23 0.0542(14) 0.0485(13) 0.0767(17) 0.0088(12) -0.0104(12) 0.0053(11)
C37 0.0710(16) 0.0724(16) 0.0601(15) 0.0293(13) 0.0206(12) 0.0125(13)
C40 0.0839(19) 0.0585(15) 0.0799(18) 0.0349(14) 0.0204(14) 0.0258(14)
C19 0.0667(16) 0.0681(16) 0.092(2) 0.0479(15) 0.0217(14) 0.0215(13)
C18 0.0726(18) 0.0500(14) 0.101(2) 0.0282(15) 0.0152(16) 0.0159(13)
C6 0.0745(18) 0.0527(14) 0.0759(18) 0.0192(13) 0.0092(14) -0.0155(13)
C25 0.0470(13) 0.0417(12) 0.110(2) 0.0186(13) 0.0155(13) 0.0012(10)
C26 0.0663(17) 0.0473(14) 0.124(3) 0.0297(16) 0.0458(17) 0.0085(12)
C3 0.0393(12) 0.0874(18) 0.0872(18) 0.0447(15) 0.0226(12) 0.0128(12)
C5 0.0467(13) 0.0722(17) 0.0825(18) 0.0357(14) 0.0051(12) -0.0111(12)
C38 0.099(2) 0.0599(16) 0.0779(19) 0.0306(14) 0.0318(16) 0.0098(15)
C39 0.110(2) 0.0566(16) 0.100(2) 0.0440(16) 0.0347(19) 0.0241(16)

loop_
_atom_type_symbol
_atom_type_description
_atom_type_scat_dispersion_real
_atom_type_scat_dispersion_imag
_atom_type_scat_source
C C 0.0181 0.0091 'International Tables Vol C Tables 4.2.6.8 and 6.1.1.4'
H H 0.0000 0.0000 'International Tables Vol C Tables 4.2.6.8 and 6.1.1.4'
F F 0.0727 0.0534 'International Tables Vol C Tables 4.2.6.8 and 6.1.1.4'
N N 0.0311 0.0180 'International Tables Vol C Tables 4.2.6.8 and 6.1.1.4'
O O 0.0492 0.0322 'International Tables Vol C Tables 4.2.6.8 and 6.1.1.4'
S S 0.3331 0.5567 'International Tables Vol C Tables 4.2.6.8 and 6.1.1.4'

loop_
_exptl_crystal_face_index_h
_exptl_crystal_face_index_k
_exptl_crystal_face_index_l
_exptl_crystal_face_perp_dist
-3 8 -4 0.1154
3 3 4 0.1584
-1 5 -9 0.1060
1 -5 9 0.1060
2 -8 5 0.0965
0 9 -4 0.1091
-4 1 -3 0.1149
4 0 3 0.1449
0 7 -8 0.0896
4 4 -6 0.0836
5 -4 1 0.1027
-5 2 1 0.1055
3 -1 -8 0.0643
0 1 -9 0.0844
0 -4 -6 0.1076
-2 7 1 0.1123
-2 -7 3 0.1427
-3 -3 8 0.0772
-3 3 6 0.0772

loop_
_geom_angle_atom_site_label_1
_geom_angle_atom_site_label_2
_geom_angle_atom_site_label_3
_geom_angle
C1 S2 C3 95.30(11)
C21 S22 C23 95.29(11)
C1 N10 C9 119.88(17)
C1 N11 H11 117.9
C1 N11 C12 124.13(18)
C12 N11 H11 117.9
C21 N30 C29 121.26(18)
C21 N31 H31 117.5
C32 N31 H31 117.5
C32 N31 C21 125.02(19)
C8 C9 N10 118.63(18)
C8 C9 C4 117.3(2)
C4 C9 N10 124.0(2)
C16 C15 C12 123.3(2)
C16 C15 C20 119.1(2)
C20 C15 C12 117.5(2)
N10 C1 S2 125.98(16)
N10 C1 N11 117.02(17)
N11 C1 S2 116.96(15)
O13 C12 N11 120.8(2)
O13 C12 C15 122.79(19)
N11 C12 C15 116.40(18)
N30 C21 S22 125.25(16)
N30 C21 N31 117.41(18)
N31 C21 S22 117.22(16)
F34 C28 C29 118.33(19)
F34 C28 C27 119.0(2)
C27 C28 C29 122.7(2)
C28 C29 N30 118.59(19)
C28 C29 C24 117.9(2)
C24 C29 N30 123.4(2)
F14 C8 C9 118.11(18)
F14 C8 C7 118.5(2)
C7 C8 C9 123.4(2)
C36 C35 C32 123.0(2)
C36 C35 C40 118.9(2)
C40 C35 C32 118.1(2)
C35 C36 H36 119.7
C35 C36 C37 120.6(2)
C37 C36 H36 119.7
O33 C32 N31 121.3(2)
O33 C32 C35 122.7(2)
N31 C32 C35 116.0(2)
C15 C16 H16 120.1
C17 C16 C15 119.8(2)
C17 C16 H16 120.1
C9 C4 C3 116.8(2)
C5 C4 C9 120.0(2)
C5 C4 C3 123.2(2)
C15 C20 H20 119.6
C19 C20 C15 120.7(2)
C19 C20 H20 119.6
C8 C7 H7 121.0
C8 C7 C6 118.0(3)
C6 C7 H7 121.0
C29 C24 C23 117.1(2)
C25 C24 C29 119.7(3)
C25 C24 C23 123.0(2)
C28 C27 H27 120.8
C26 C27 C28 118.3(3)
C26 C27 H27 120.8
C16 C17 H17 119.8
C16 C17 C18 120.4(3)
C18 C17 H17 119.8
S22 C23 H23A 109.1
S22 C23 H23B 109.1
C24 C23 S22 112.45(17)
C24 C23 H23A 109.1
C24 C23 H23B 109.1
H23A C23 H23B 107.8
C36 C37 H37 120.1
C38 C37 C36 119.8(3)
C38 C37 H37 120.1
C35 C40 H40 119.9
C39 C40 C35 120.2(3)
C39 C40 H40 119.9
C20 C19 H19 120.0
C20 C19 C18 119.9(3)
C18 C19 H19 120.0
C17 C18 H18 120.0
C19 C18 C17 120.0(3)
C19 C18 H18 120.0
C7 C6 H6 119.8
C5 C6 C7 120.4(2)
C5 C6 H6 119.8
C24 C25 H25 119.7
C26 C25 C24 120.6(3)
C26 C25 H25 119.7
C27 C26 C25 120.8(2)
C27 C26 H26 119.6
C25 C26 H26 119.6
S2 C3 H3A 109.3
S2 C3 H3B 109.3
C4 C3 S2 111.61(16)
C4 C3 H3A 109.3
C4 C3 H3B 109.3
H3A C3 H3B 108.0
C4 C5 H5 119.6
C6 C5 C4 120.9(2)
C6 C5 H5 119.6
C37 C38 H38 119.9
C37 C38 C39 120.1(3)
C39 C38 H38 119.9
C40 C39 H39 119.8
C38 C39 C40 120.3(3)
C38 C39 H39 119.8

loop_
_geom_bond_atom_site_label_1
_geom_bond_atom_site_label_2
_geom_bond_distance
S2 C1 1.762(2)
S2 C3 1.808(3)
S22 C21 1.768(2)
S22 C23 1.812(3)
F14 C8 1.357(2)
F34 C28 1.349(3)
O13 C12 1.215(3)
N10 C9 1.406(2)
N10 C1 1.290(3)
O33 C32 1.222(3)
N11 H11 0.8600
N11 C1 1.380(3)
N11 C12 1.382(3)
N30 C21 1.283(3)
N30 C29 1.408(3)
N31 H31 0.8600
N31 C21 1.380(3)
N31 C32 1.377(3)
C9 C8 1.388(3)
C9 C4 1.397(3)
C15 C12 1.484(3)
C15 C16 1.386(3)
C15 C20 1.391(3)
C28 C29 1.386(3)
C28 C27 1.377(3)
C29 C24 1.394(3)
C8 C7 1.373(3)
C35 C36 1.382(3)
C35 C32 1.485(3)
C35 C40 1.393(3)
C36 H36 0.9300
C36 C37 1.383(3)
C16 H16 0.9300
C16 C17 1.380(3)
C4 C3 1.499(4)
C4 C5 1.384(3)
C20 H20 0.9300
C20 C19 1.371(3)
C7 H7 0.9300
C7 C6 1.384(4)
C24 C23 1.489(4)
C24 C25 1.387(3)
C27 H27 0.9300
C27 C26 1.375(4)
C17 H17 0.9300
C17 C18 1.381(4)
C23 H23A 0.9700
C23 H23B 0.9700
C37 H37 0.9300
C37 C38 1.372(4)
C40 H40 0.9300
C40 C39 1.375(4)
C19 H19 0.9300
C19 C18 1.374(4)
C18 H18 0.9300
C6 H6 0.9300
C6 C5 1.376(4)
C25 H25 0.9300
C25 C26 1.374(4)
C26 H26 0.9300
C3 H3A 0.9700
C3 H3B 0.9700
C5 H5 0.9300
C38 H38 0.9300
C38 C39 1.375(4)
C39 H39 0.9300

loop_
_geom_torsion_atom_site_label_1
_geom_torsion_atom_site_label_2
_geom_torsion_atom_site_label_3
_geom_torsion_atom_site_label_4
_geom_torsion
F14 C8 C7 C6 -179.7(2)
F34 C28 C29 N30 2.4(3)
F34 C28 C29 C24 180.00(19)
F34 C28 C27 C26 179.2(2)
N10 C9 C8 F14 0.8(3)
N10 C9 C8 C7 -178.9(2)
N10 C9 C4 C3 2.4(3)
N10 C9 C4 C5 179.3(2)
N30 C29 C24 C23 2.2(3)
N30 C29 C24 C25 178.6(2)
C9 N10 C1 S2 -9.6(3)
C9 N10 C1 N11 172.91(17)
C9 C8 C7 C6 0.0(4)
C9 C4 C3 S2 -45.4(3)
C9 C4 C5 C6 -1.0(4)
C15 C16 C17 C18 0.2(4)
C15 C20 C19 C18 0.9(4)
C1 S2 C3 C4 51.3(2)
C1 N10 C9 C8 -153.2(2)
C1 N10 C9 C4 28.6(3)
C1 N11 C12 O13 9.5(3)
C1 N11 C12 C15 -171.12(19)
C12 N11 C1 S2 21.6(3)
C12 N11 C1 N10 -160.7(2)
C12 C15 C16 C17 178.3(2)
C12 C15 C20 C19 -179.0(2)
C21 S22 C23 C24 50.48(19)
C21 N30 C29 C28 -154.6(2)
C21 N30 C29 C24 27.9(3)
C21 N31 C32 O33 11.0(4)
C21 N31 C32 C35 -169.2(2)
C28 C29 C24 C23 -175.2(2)
C28 C29 C24 C25 1.1(3)
C28 C27 C26 C25 0.5(4)
C29 N30 C21 S22 -8.9(3)
C29 N30 C21 N31 175.25(18)
C29 C28 C27 C26 -0.7(4)
C29 C24 C23 S22 -44.3(3)
C29 C24 C25 C26 -1.4(4)
C8 C9 C4 C3 -175.9(2)
C8 C9 C4 C5 1.1(3)
C8 C7 C6 C5 0.0(4)
C35 C36 C37 C38 1.2(4)
C35 C40 C39 C38 -0.3(5)
C36 C35 C32 O33 -154.4(2)
C36 C35 C32 N31 25.8(3)
C36 C35 C40 C39 -1.1(4)
C36 C37 C38 C39 -2.6(4)
C32 N31 C21 S22 20.2(3)
C32 N31 C21 N30 -163.6(2)
C32 C35 C36 C37 -179.9(2)
C32 C35 C40 C39 179.4(2)
C16 C15 C12 O13 -149.7(2)
C16 C15 C12 N11 30.9(3)
C16 C15 C20 C19 -2.1(3)
C16 C17 C18 C19 -1.4(4)
C4 C9 C8 F14 179.17(18)
C4 C9 C8 C7 -0.6(3)
C20 C15 C12 O13 27.0(3)
C20 C15 C12 N11 -152.3(2)
C20 C15 C16 C17 1.5(3)
C20 C19 C18 C17 0.9(4)
C7 C6 C5 C4 0.5(4)
C24 C25 C26 C27 0.6(4)
C27 C28 C29 N30 -177.7(2)
C27 C28 C29 C24 -0.1(3)
C23 S22 C21 N30 -27.0(2)
C23 S22 C21 N31 148.83(18)
C23 C24 C25 C26 174.8(2)
C37 C38 C39 C40 2.2(5)
C40 C35 C36 C37 0.6(3)
C40 C35 C32 O33 25.1(3)
C40 C35 C32 N31 -154.7(2)
C25 C24 C23 S22 139.5(2)
C3 S2 C1 N10 -27.3(2)
C3 S2 C1 N11 150.22(18)
C3 C4 C5 C6 175.7(3)
C5 C4 C3 S2 137.8(2)

loop_
_exptl_oxdiff_crystal_face_indexfrac_h
_exptl_oxdiff_crystal_face_indexfrac_k
_exptl_oxdiff_crystal_face_indexfrac_l
_exptl_oxdiff_crystal_face_x
_exptl_oxdiff_crystal_face_y
_exptl_oxdiff_crystal_face_z
-2.9988 8.0017 -4.0018 -0.1128 -0.2748 0.9607
3.0003 3.0010 3.9983 -0.2062 -0.9992 -0.4297
-0.9994 4.9980 -8.9998 0.6108 0.0493 0.7847
0.9994 -4.9980 8.9998 -0.6108 -0.0493 -0.7847
1.9988 -8.0008 5.0016 -0.0654 0.3669 -0.8763
0.0012 9.0006 -4.0021 0.1126 -0.8278 0.6180
-3.9997 1.0008 -2.9998 -0.0880 0.6280 0.7072
3.9998 -0.0005 2.9995 0.0590 -0.7438 -0.6589
0.0009 6.9985 -8.0006 0.5442 -0.3816 0.7051
4.0003 3.9968 -6.0000 0.7836 -0.7244 -0.0528
4.9992 -4.0028 1.0011 0.4466 -0.3190 -0.8905
-4.9994 2.0031 0.9991 -0.5754 0.4434 0.7022
2.9996 -1.0048 -7.9981 1.0306 0.1077 -0.0720
-0.0000 0.9966 -8.9985 0.8116 0.3669 0.4613
-0.0007 -4.0034 -5.9976 0.6764 0.7850 0.0823
-1.9989 7.0030 0.9976 -0.4660 -0.5729 0.5526
-2.0009 -6.9996 3.0016 -0.2468 0.9413 -0.2150
-3.0001 -2.9962 7.9993 -0.9146 0.3556 -0.1211
-2.9993 3.0045 5.9978 -0.9018 -0.2320 0.2603
